data_4123685
loop_
_publ_author_name
'Park, Jeong-Il'
'Chung, Jong Won'
'Kim, Joo-Young'
'Lee, Jiyoul'
'Jung, Ji Young'
'Koo, Bonwon'
'Lee, Bang-Lin'
'Lee, Soon W.'
'Jin, Yong Wan'
'Lee, Sang Yoon'

_publ_section_title
;
 Dibenzothiopheno[6,5-b:6',5'-f]thieno[3,2-b]thiophene (DBTTT):
 High-Performance Small-Molecule Organic Semiconductor for Field-Effect
 Transistors.
;
_journal_issue 38
_journal_name_full 'Journal of the American Chemical Society'
_journal_page_first 12175
_journal_page_last 12178
_journal_paper_doi 10.1021/jacs.5b01108
_journal_volume 137
_journal_year 2015
_chemical_formula_moiety 'C18 H8 S4'
_chemical_formula_sum 'C18 H8 S4'
_chemical_formula_weight 352.48
_chemical_name_systematic
; 
 ? 
;
_space_group_IT_number 14
_symmetry_cell_setting monoclinic
_symmetry_space_group_name_Hall '-P 2ybc'
_symmetry_space_group_name_H-M 'P 1 21/c 1'
_atom_sites_solution_hydrogens geom
_atom_sites_solution_primary direct
_atom_sites_solution_secondary difmap
_audit_creation_method SHELXL-97
_cell_angle_alpha 90.00
_cell_angle_beta 91.5270(10)
_cell_angle_gamma 90.00
_cell_formula_units_Z 4
_cell_length_a 5.91290(10)
_cell_length_b 7.8545(2)
_cell_length_c 31.0943(8)
_cell_measurement_temperature 296(2)
_cell_volume 1443.60(6)
_computing_cell_refinement 'Bruker SAINT'
_computing_data_collection 'Bruker APEX2'
_computing_data_reduction 'Bruker SAINT'
_computing_molecular_graphics 'Bruker SHELXTL'
_computing_publication_material 'Bruker SHELXTL'
_computing_structure_refinement 'SHELXL-97 (Sheldrick, 2008)'
_computing_structure_solution 'SHELXS-97 (Sheldrick, 2008)'
_diffrn_ambient_temperature 296(2)
_diffrn_measured_fraction_theta_full 0.975
_diffrn_measured_fraction_theta_max 0.975
_diffrn_measurement_device_type 'Bruker APEX-II CCD'
_diffrn_measurement_method '\f and \w scans'
_diffrn_radiation_monochromator graphite
_diffrn_radiation_source 'sealed tube'
_diffrn_radiation_type MoK\a
_diffrn_radiation_wavelength 0.71073
_diffrn_reflns_av_R_equivalents 0.0645
_diffrn_reflns_av_sigmaI/netI 0.0381
_diffrn_reflns_limit_h_max 7
_diffrn_reflns_limit_h_min -7
_diffrn_reflns_limit_k_max 10
_diffrn_reflns_limit_k_min -10
_diffrn_reflns_limit_l_max 41
_diffrn_reflns_limit_l_min -41
_diffrn_reflns_number 23738
_diffrn_reflns_theta_full 28.30
_diffrn_reflns_theta_max 28.30
_diffrn_reflns_theta_min 1.31
_exptl_absorpt_coefficient_mu 0.648
_exptl_absorpt_correction_T_max 0.9262
_exptl_absorpt_correction_T_min 0.8097
_exptl_absorpt_correction_type multi-scan
_exptl_absorpt_process_details '(SADABS; Sheldrick, 1996)'
_exptl_crystal_colour yellow
_exptl_crystal_density_diffrn 1.622
_exptl_crystal_density_method 'not measured'
_exptl_crystal_description BLOCK
_exptl_crystal_F_000 720
_exptl_crystal_size_max 0.34
_exptl_crystal_size_mid 0.26
_exptl_crystal_size_min 0.12
_refine_diff_density_max 0.550
_refine_diff_density_min -1.507
_refine_diff_density_rms 0.095
_refine_ls_extinction_method none
_refine_ls_goodness_of_fit_ref 1.152
_refine_ls_hydrogen_treatment refall
_refine_ls_matrix_type full
_refine_ls_number_parameters 231
_refine_ls_number_reflns 3501
_refine_ls_number_restraints 0
_refine_ls_restrained_S_all 1.152
_refine_ls_R_factor_all 0.0941
_refine_ls_R_factor_gt 0.0738
_refine_ls_shift/su_max 0.000
_refine_ls_shift/su_mean 0.000
_refine_ls_structure_factor_coef Fsqd
_refine_ls_weighting_details 'calc w=1/[\s^2^(Fo^2^)+(0.0470P)^2^+5.2258P] where P=(Fo^2^+2Fc^2^)/3'
_refine_ls_weighting_scheme calc
_refine_ls_wR_factor_gt 0.1626
_refine_ls_wR_factor_ref 0.1720
_reflns_number_gt 2725
_reflns_number_total 3501
_reflns_threshold_expression >2sigma(I)
_cod_data_source_file ja5b01108_si_002.cif
_cod_data_source_block dtbtt8
_cod_depositor_comments
;
The following automatic conversions were performed:

'_symmetry_cell_setting' value 'Monoclinic' changed to 'monoclinic'
according to
/usr/data/users/saulius/crontab/automatic-downloads/rss-feeds/ACS/lib/dictionaries/cif_core.dic
dictionary named 'cif_core.dic' version 2.4.2 from 2011-04-26.

'_exptl_absorpt_correction_type' value 'MULTI-SCAN' changed to
'multi-scan' according to
/usr/data/users/saulius/crontab/automatic-downloads/rss-feeds/ACS/lib/dictionaries/cif_core.dic
dictionary named 'cif_core.dic' version 2.4.2 from 2011-04-26.

'_refine_ls_hydrogen_treatment' value 'REFALL' changed to 'refall'
according to
/usr/data/users/saulius/crontab/automatic-downloads/rss-feeds/ACS/lib/dictionaries/cif_core.dic
dictionary named 'cif_core.dic' version 2.4.2 from 2011-04-26.

Automatic conversion script
Id: cif_fix_values 3271 2015-04-21 07:52:19Z andrius 

 Adding full bibliography for 4123685.cif.
;
_cod_original_sg_symbol_H-M 'P2(1)/c  '
_cod_database_code 4123685

loop_
_symmetry_equiv_pos_as_xyz
'x, y, z'
'-x, y+1/2, -z+1/2'
'-x, -y, -z'
'x, -y-1/2, z-1/2'

loop_
_atom_site_label
_atom_site_type_symbol
_atom_site_fract_x
_atom_site_fract_y
_atom_site_fract_z
_atom_site_U_iso_or_equiv
_atom_site_adp_type
_atom_site_occupancy
_atom_site_symmetry_multiplicity
_atom_site_calc_flag
S1 S 0.7679(2) 0.4026(2) 0.45015(4) 0.0466(4) Uani 1 1 d
S2 S 0.46611(17) 0.46151(15) 0.27932(3) 0.0277(3) Uani 1 1 d
S3 S 1.03580(17) 0.23769(15) 0.22529(3) 0.0287(3) Uani 1 1 d
S4 S 0.7233(3) 0.2806(2) 0.05494(4) 0.0493(4) Uani 1 1 d
C1 C 1.0302(10) 0.3053(8) 0.45617(17) 0.0463(13) Uani 1 1 d
C2 C 1.1196(9) 0.2576(7) 0.41861(15) 0.0403(11) Uani 1 1 d
C3 C 0.9765(7) 0.2988(6) 0.38180(13) 0.0292(9) Uani 1 1 d
C4 C 0.7745(8) 0.3816(6) 0.39474(13) 0.0312(9) Uani 1 1 d
C5 C 0.6094(8) 0.4336(6) 0.36510(14) 0.0312(9) Uani 1 1 d
C6 C 0.6492(7) 0.4059(5) 0.32211(13) 0.0259(8) Uani 1 1 d
C7 C 0.8503(6) 0.3254(5) 0.30794(13) 0.0226(8) Uani 1 1 d
C8 C 1.0132(7) 0.2703(6) 0.33834(13) 0.0279(9) Uani 1 1 d
C9 C 0.8469(6) 0.3156(5) 0.26214(13) 0.0221(8) Uani 1 1 d
C10 C 0.6569(6) 0.3824(5) 0.24269(13) 0.0244(8) Uani 1 1 d
C11 C 0.6520(7) 0.3748(5) 0.19661(13) 0.0246(8) Uani 1 1 d
C12 C 0.8524(7) 0.2935(5) 0.18270(13) 0.0246(8) Uani 1 1 d
C13 C 0.8903(7) 0.2619(6) 0.13962(14) 0.0305(9) Uani 1 1 d
C14 C 0.7236(8) 0.3134(6) 0.11038(13) 0.0318(9) Uani 1 1 d
C15 C 0.5227(7) 0.3961(6) 0.12277(14) 0.0307(9) Uani 1 1 d
C16 C 0.4890(7) 0.4273(6) 0.16638(14) 0.0278(9) Uani 1 1 d
C17 C 0.3772(9) 0.4312(7) 0.08622(16) 0.0393(11) Uani 1 1 d
C18 C 0.4599(10) 0.3780(8) 0.04932(16) 0.0480(13) Uani 1 1 d
H1 H 1.086(10) 0.299(8) 0.4843(18) 0.055(17) Uiso 1 1 d
H2 H 1.259(9) 0.196(7) 0.4172(16) 0.039(14) Uiso 1 1 d
H5 H 0.467(10) 0.488(8) 0.3720(18) 0.060(18) Uiso 1 1 d
H8 H 1.140(8) 0.209(6) 0.3269(14) 0.027(12) Uiso 1 1 d
H13 H 1.015(7) 0.205(5) 0.1299(12) 0.009(9) Uiso 1 1 d
H16 H 0.365(8) 0.464(6) 0.1742(14) 0.029(12) Uiso 1 1 d
H17 H 0.242(8) 0.472(6) 0.0874(14) 0.024(12) Uiso 1 1 d
H18 H 0.396(10) 0.383(8) 0.0218(19) 0.056(17) Uiso 1 1 d

loop_
_atom_site_aniso_label
_atom_site_aniso_U_11
_atom_site_aniso_U_22
_atom_site_aniso_U_33
_atom_site_aniso_U_23
_atom_site_aniso_U_13
_atom_site_aniso_U_12
S1 0.0522(8) 0.0609(9) 0.0268(6) -0.0033(6) 0.0011(5) 0.0120(7)
S2 0.0224(5) 0.0312(6) 0.0295(5) -0.0020(4) 0.0005(4) 0.0070(4)
S3 0.0231(5) 0.0308(6) 0.0322(5) -0.0026(4) 0.0019(4) 0.0053(4)
S4 0.0589(8) 0.0622(10) 0.0270(6) -0.0051(6) 0.0044(5) -0.0028(7)
C1 0.048(3) 0.054(3) 0.037(3) 0.003(2) -0.006(2) 0.009(3)
C2 0.037(3) 0.048(3) 0.036(2) 0.005(2) -0.0080(19) 0.005(2)
C3 0.030(2) 0.027(2) 0.030(2) 0.0028(17) -0.0002(16) 0.0006(17)
C4 0.036(2) 0.033(2) 0.025(2) -0.0031(17) 0.0015(16) 0.0015(19)
C5 0.029(2) 0.035(3) 0.030(2) -0.0017(18) 0.0039(16) 0.0065(19)
C6 0.0202(18) 0.025(2) 0.033(2) -0.0007(16) 0.0000(15) 0.0041(16)
C7 0.0220(18) 0.0152(18) 0.030(2) -0.0001(15) 0.0016(15) 0.0015(14)
C8 0.026(2) 0.025(2) 0.032(2) 0.0013(17) 0.0019(16) 0.0034(17)
C9 0.0180(17) 0.0163(18) 0.032(2) -0.0016(15) 0.0022(14) 0.0009(14)
C10 0.0211(18) 0.022(2) 0.030(2) -0.0012(16) 0.0004(15) -0.0023(15)
C11 0.0206(18) 0.022(2) 0.032(2) -0.0009(16) 0.0024(15) -0.0048(15)
C12 0.0262(19) 0.019(2) 0.0282(19) 0.0013(15) 0.0013(15) -0.0041(15)
C13 0.030(2) 0.029(2) 0.033(2) -0.0051(18) 0.0067(17) -0.0041(18)
C14 0.038(2) 0.034(2) 0.024(2) 0.0009(17) 0.0053(17) -0.0065(19)
C15 0.031(2) 0.030(2) 0.031(2) 0.0047(18) -0.0013(16) -0.0049(18)
C16 0.024(2) 0.025(2) 0.034(2) 0.0035(17) 0.0022(16) 0.0004(17)
C17 0.040(3) 0.040(3) 0.037(2) 0.008(2) -0.006(2) -0.004(2)
C18 0.056(3) 0.056(4) 0.031(2) 0.005(2) -0.009(2) -0.012(3)

loop_
_atom_type_symbol
_atom_type_description
_atom_type_scat_dispersion_real
_atom_type_scat_dispersion_imag
_atom_type_scat_source
C C 0.0033 0.0016 'International Tables Vol C Tables 4.2.6.8 and 6.1.1.4'
H H 0.0000 0.0000 'International Tables Vol C Tables 4.2.6.8 and 6.1.1.4'
S S 0.1246 0.1234 'International Tables Vol C Tables 4.2.6.8 and 6.1.1.4'

loop_
_geom_angle_atom_site_label_1
_geom_angle_atom_site_label_2
_geom_angle_atom_site_label_3
_geom_angle
C4 S1 C1 91.2(2)
C10 S2 C6 90.56(19)
C9 S3 C12 90.84(19)
C18 S4 C14 90.7(2)
C2 C1 S1 113.5(4)
C2 C1 H1 132(4)
S1 C1 H1 115(4)
C1 C2 C3 113.0(5)
C1 C2 H2 122(3)
C3 C2 H2 124(3)
C8 C3 C4 120.0(4)
C8 C3 C2 129.1(4)
C4 C3 C2 110.9(4)
C5 C4 C3 121.8(4)
C5 C4 S1 126.8(3)
C3 C4 S1 111.4(3)
C6 C5 C4 117.5(4)
C6 C5 H5 117(3)
C4 C5 H5 125(3)
C5 C6 C7 122.3(4)
C5 C6 S2 125.4(3)
C7 C6 S2 112.3(3)
C8 C7 C9 130.5(4)
C8 C7 C6 119.5(4)
C9 C7 C6 110.0(3)
C3 C8 C7 118.9(4)
C3 C8 H8 125(3)
C7 C8 H8 116(3)
C10 C9 C7 114.3(3)
C10 C9 S3 112.3(3)
C7 C9 S3 133.4(3)
C9 C10 C11 114.9(4)
C9 C10 S2 112.8(3)
C11 C10 S2 132.3(3)
C16 C11 C12 119.7(4)
C16 C11 C10 131.2(4)
C12 C11 C10 109.1(3)
C13 C12 C11 122.1(4)
C13 C12 S3 125.1(3)
C11 C12 S3 112.8(3)
C14 C13 C12 116.9(4)
C14 C13 H13 119(2)
C12 C13 H13 124(2)
C13 C14 C15 122.9(4)
C13 C14 S4 126.1(4)
C15 C14 S4 111.0(3)
C16 C15 C14 119.1(4)
C16 C15 C17 129.6(4)
C14 C15 C17 111.2(4)
C11 C16 C15 119.3(4)
C11 C16 H16 120(3)
C15 C16 H16 120(3)
C18 C17 C15 113.5(5)
C18 C17 H17 121(3)
C15 C17 H17 125(3)
C17 C18 S4 113.7(4)
C17 C18 H18 129(4)
S4 C18 H18 117(4)

loop_
_geom_bond_atom_site_label_1
_geom_bond_atom_site_label_2
_geom_bond_distance
S1 C4 1.732(4)
S1 C1 1.735(6)
S2 C10 1.739(4)
S2 C6 1.748(4)
S3 C9 1.733(4)
S3 C12 1.745(4)
S4 C18 1.740(6)
S4 C14 1.743(4)
C1 C2 1.348(7)
C1 H1 0.93(6)
C2 C3 1.442(6)
C2 H2 0.96(5)
C3 C8 1.392(6)
C3 C4 1.427(6)
C4 C5 1.386(6)
C5 C6 1.381(6)
C5 H5 0.97(6)
C6 C7 1.427(5)
C7 C8 1.400(6)
C7 C9 1.426(5)
C8 H8 0.97(5)
C9 C10 1.367(5)
C10 C11 1.434(6)
C11 C16 1.391(6)
C11 C12 1.423(6)
C12 C13 1.387(6)
C13 C14 1.384(6)
C13 H13 0.92(4)
C14 C15 1.416(6)
C15 C16 1.397(6)
C15 C17 1.434(6)
C16 H16 0.83(5)
C17 C18 1.327(8)
C17 H17 0.86(5)
C18 H18 0.93(6)
